data_2240711
loop_
_publ_author_name
'Krishnamurthy, M. S.'
'Begum, Noor Shahina'

_publ_section_title
;
 Crystal structure of ethyl
 2-cyano-3-[(1-ethoxyethylidene)amino]-5-(3-methoxyphenyl)-7-methyl-5<i>H</i>-1,3-thiazolo[3,2-<i>a</i>]pyrimidine-6-carboxylate
;
_journal_coeditor_code SU5092
_journal_issue 4
_journal_name_full 'Acta Crystallographica Section E'
_journal_page_first o256
_journal_page_last o257
_journal_paper_doi 10.1107/S2056989015005241
_journal_volume 71
_journal_year 2015
_chemical_formula_iupac 'C22 H24 N4 O4 S'
_chemical_formula_moiety 'C22 H24 N4 O4 S'
_chemical_formula_sum 'C22 H24 N4 O4 S'
_chemical_formula_weight 440.51
_chemical_name_systematic
;Ethyl
2-cyano-3-[(1-ethoxyethylidene)amino]-5-(3-methoxyphenyl)-7-methyl-5<i>H</i>-1,3-thiazolo[3,2-<i>a</i>]pyrimidine-6-carboxylate
;
_space_group_IT_number 15
_symmetry_cell_setting monoclinic
_symmetry_space_group_name_Hall '-C 2yc'
_symmetry_space_group_name_H-M 'C 1 2/c 1'
_atom_sites_solution_hydrogens geom
_atom_sites_solution_primary direct
_atom_sites_solution_secondary difmap
_audit_creation_method SHELXL-97
_cell_angle_alpha 90.000(5)
_cell_angle_beta 99.325(5)
_cell_angle_gamma 90.00(5)
_cell_formula_units_Z 8
_cell_length_a 14.371(3)
_cell_length_b 13.368(3)
_cell_length_c 22.771(6)
_cell_measurement_reflns_used 3793
_cell_measurement_temperature 100(2)
_cell_measurement_theta_max 25.00
_cell_measurement_theta_min 1.81
_cell_volume 4316.8(17)
_computing_cell_refinement
;
SAINT-Plus (Bruker, 1998)
;
_computing_data_collection
;
SMART (Bruker, 1998)
;
_computing_data_reduction
;
SAINT-Plus (Bruker, 1998)
;
_computing_molecular_graphics
;
ORTEP-3 for Windows (Farrugia, 2012) and CAMERON (Watkin <i>et al.</i>,
1996)
;
_computing_publication_material
;
WinGX (Farrugia, 2012)
;
_computing_structure_refinement
;
SHELXL97 (Sheldrick, 2008)
;
_computing_structure_solution
;
SHELXS97 (Sheldrick, 2008)
;
_diffrn_ambient_temperature 100(2)
_diffrn_measured_fraction_theta_full 0.998
_diffrn_measured_fraction_theta_max 0.998
_diffrn_measurement_device_type 'Bruker SMART APEX CCD detector'
_diffrn_measurement_method '\w scans'
_diffrn_radiation_monochromator graphite
_diffrn_radiation_source 'fine-focus sealed tube'
_diffrn_radiation_type MoK\a
_diffrn_radiation_wavelength 0.71073
_diffrn_reflns_av_R_equivalents 0.0515
_diffrn_reflns_av_sigmaI/netI 0.0577
_diffrn_reflns_limit_h_max 17
_diffrn_reflns_limit_h_min -17
_diffrn_reflns_limit_k_max 15
_diffrn_reflns_limit_k_min -15
_diffrn_reflns_limit_l_max 19
_diffrn_reflns_limit_l_min -27
_diffrn_reflns_number 11002
_diffrn_reflns_theta_full 25.00
_diffrn_reflns_theta_max 25.00
_diffrn_reflns_theta_min 1.81
_exptl_absorpt_coefficient_mu 0.187
_exptl_absorpt_correction_T_max 0.9707
_exptl_absorpt_correction_T_min 0.9671
_exptl_absorpt_correction_type multi-scan
_exptl_absorpt_process_details
;
(SADABS; Bruker, 1998)
;
_exptl_crystal_colour yellow
_exptl_crystal_density_diffrn 1.356
_exptl_crystal_density_method 'not measured'
_exptl_crystal_description block
_exptl_crystal_F_000 1856
_exptl_crystal_size_max 0.16
_exptl_crystal_size_mid 0.12
_exptl_crystal_size_min 0.10
_refine_diff_density_max 0.493
_refine_diff_density_min -0.315
_refine_ls_extinction_method none
_refine_ls_goodness_of_fit_ref 1.014
_refine_ls_hydrogen_treatment constr
_refine_ls_matrix_type full
_refine_ls_number_parameters 285
_refine_ls_number_reflns 3793
_refine_ls_number_restraints 0
_refine_ls_restrained_S_all 1.014
_refine_ls_R_factor_all 0.0689
_refine_ls_R_factor_gt 0.0502
_refine_ls_shift/su_max 0.000
_refine_ls_shift/su_mean 0.000
_refine_ls_structure_factor_coef Fsqd
_refine_ls_weighting_details 'calc w=1/[\s^2^(Fo^2^)+(0.1696P)^2^+0.0000P] where P=(Fo^2^+2Fc^2^)/3'
_refine_ls_weighting_scheme calc
_refine_ls_wR_factor_gt 0.1311
_refine_ls_wR_factor_ref 0.1487
_reflns_number_gt 2882
_reflns_number_total 3793
_reflns_threshold_expression I>2\s(I)
_cod_data_source_file su5092sup1.cif
_cod_data_source_block I
_cod_original_cell_volume 4316.9(16)
_cod_original_sg_symbol_H-M 'C 2/c'
_cod_database_code 2240711
_cod_database_fobs_code 2240711

loop_
_symmetry_equiv_pos_as_xyz
'x, y, z'
'-x, y, -z+1/2'
'x+1/2, y+1/2, z'
'-x+1/2, y+1/2, -z+1/2'
'-x, -y, -z'
'x, -y, z-1/2'
'-x+1/2, -y+1/2, -z'
'x+1/2, -y+1/2, z-1/2'

loop_
_atom_site_type_symbol
_atom_site_label
_atom_site_fract_x
_atom_site_fract_y
_atom_site_fract_z
_atom_site_U_iso_or_equiv
_atom_site_adp_type
_atom_site_calc_flag
_atom_site_refinement_flags
_atom_site_occupancy
_atom_site_symmetry_multiplicity
S S1 0.13934(4) 0.70794(4) 0.20570(3) 0.0237(2) Uani d . 1 1
O O1 0.10595(11) 1.16153(12) 0.30234(7) 0.0258(4) Uani d . 1 1
O O2 0.12547(12) 1.21281(12) 0.21099(8) 0.0309(5) Uani d . 1 1
O O3 0.33654(13) 1.03011(15) 0.48409(8) 0.0406(5) Uani d . 1 1
O O4 0.11827(12) 0.80604(12) 0.46167(7) 0.0277(4) Uani d . 1 1
N N1 0.11799(13) 0.86522(14) 0.26730(8) 0.0204(5) Uani d . 1 1
N N2 0.13810(13) 0.89673(15) 0.16753(9) 0.0240(5) Uani d . 1 1
N N3 0.08826(13) 0.80714(14) 0.36078(9) 0.0219(5) Uani d . 1 1
N N4 0.12362(15) 0.52819(16) 0.33506(10) 0.0319(5) Uani d . 1 1
C C1 0.11149(19) 1.05852(19) 0.12197(11) 0.0336(7) Uani d . 1 1
H H1A 0.1037 1.1294 0.1311 0.050 Uiso calc R 1 1
H H1B 0.0551 1.0346 0.0957 0.050 Uiso calc R 1 1
H H1C 0.1667 1.0505 0.1021 0.050 Uiso calc R 1 1
C C2 0.12358(16) 0.69605(17) 0.28022(11) 0.0216(5) Uani d . 1 1
C C3 0.11295(15) 0.78635(17) 0.30573(10) 0.0200(5) Uani d . 1 1
C C4 0.0977(2) 1.2676(2) 0.38543(12) 0.0420(7) Uani d . 1 1
H H4A 0.0383 1.2355 0.3905 0.063 Uiso calc R 1 1
H H4B 0.0978 1.3371 0.3992 0.063 Uiso calc R 1 1
H H4C 0.1505 1.2315 0.4087 0.063 Uiso calc R 1 1
C C5 0.13384(16) 0.96962(16) 0.28873(10) 0.0197(5) Uani d . 1 1
H H5 0.0840 0.9878 0.3128 0.024 Uiso calc R 1 1
C C6 0.12340(16) 1.03689(17) 0.23357(10) 0.0211(5) Uani d . 1 1
C C7 0.12523(15) 0.99914(18) 0.17838(10) 0.0225(6) Uani d . 1 1
C C8 0.10788(18) 1.26578(17) 0.32076(11) 0.0275(6) Uani d . 1 1
H H8A 0.0555 1.3031 0.2968 0.033 Uiso calc R 1 1
H H8B 0.1682 1.2973 0.3151 0.033 Uiso calc R 1 1
C C9 0.13237(15) 0.83739(18) 0.21150(10) 0.0208(5) Uani d . 1 1
C C10 0.11810(16) 1.14516(19) 0.24543(11) 0.0245(6) Uani d . 1 1
C C11 0.23017(16) 0.97772(17) 0.32810(10) 0.0216(5) Uani d . 1 1
C C12 0.31098(16) 0.95397(16) 0.30541(11) 0.0238(6) Uani d . 1 1
H H12 0.3070 0.9350 0.2649 0.029 Uiso calc R 1 1
C C13 0.39864(18) 0.95799(18) 0.34235(12) 0.0299(6) Uani d . 1 1
H H13 0.4543 0.9425 0.3267 0.036 Uiso calc R 1 1
C C14 0.40474(18) 0.98420(19) 0.40119(12) 0.0329(7) Uani d . 1 1
H H14 0.4644 0.9862 0.4262 0.039 Uiso calc R 1 1
C C15 0.32356(19) 1.00781(19) 0.42400(11) 0.0301(6) Uani d . 1 1
C C16 0.23615(17) 1.00501(18) 0.38753(10) 0.0256(6) Uani d . 1 1
H H16 0.1807 1.0217 0.4031 0.031 Uiso calc R 1 1
C C17 0.2546(2) 1.0463(2) 0.51025(12) 0.0491(8) Uani d . 1 1
H H17A 0.2234 1.1080 0.4943 0.074 Uiso calc R 1 1
H H17B 0.2726 1.0524 0.5535 0.074 Uiso calc R 1 1
H H17C 0.2114 0.9897 0.5011 0.074 Uiso calc R 1 1
C C18 0.12295(16) 0.60302(18) 0.31003(11) 0.0227(6) Uani d . 1 1
C C19 0.14560(17) 0.79047(17) 0.40873(11) 0.0239(6) Uani d . 1 1
C C20 0.24524(17) 0.7560(2) 0.41573(11) 0.0318(6) Uani d . 1 1
H H20A 0.2485 0.6850 0.4267 0.048 Uiso calc R 1 1
H H20B 0.2838 0.7951 0.4470 0.048 Uiso calc R 1 1
H H20C 0.2690 0.7651 0.3781 0.048 Uiso calc R 1 1
C C21 0.01889(18) 0.8272(2) 0.46214(12) 0.0316(6) Uani d . 1 1
H H21A -0.0065 0.8681 0.4270 0.038 Uiso calc R 1 1
H H21B 0.0122 0.8659 0.4983 0.038 Uiso calc R 1 1
C C22 -0.0361(2) 0.7323(2) 0.46124(13) 0.0427(7) Uani d . 1 1
H H22A -0.0306 0.6946 0.4250 0.064 Uiso calc R 1 1
H H22B -0.1025 0.7479 0.4619 0.064 Uiso calc R 1 1
H H22C -0.0112 0.6920 0.4962 0.064 Uiso calc R 1 1

loop_
_atom_site_aniso_label
_atom_site_aniso_U_11
_atom_site_aniso_U_22
_atom_site_aniso_U_33
_atom_site_aniso_U_12
_atom_site_aniso_U_13
_atom_site_aniso_U_23
S1 0.0270(4) 0.0215(3) 0.0222(4) -0.0008(2) 0.0033(3) -0.0006(2)
O1 0.0300(10) 0.0192(9) 0.0288(10) 0.0005(7) 0.0063(8) -0.0008(7)
O2 0.0403(11) 0.0223(10) 0.0297(11) 0.0001(8) 0.0042(8) 0.0083(8)
O3 0.0430(12) 0.0532(13) 0.0230(11) -0.0142(10) -0.0023(9) -0.0023(9)
O4 0.0325(10) 0.0313(10) 0.0188(10) 0.0022(8) 0.0031(8) 0.0003(7)
N1 0.0228(11) 0.0190(10) 0.0192(11) -0.0003(8) 0.0026(8) 0.0009(8)
N2 0.0269(11) 0.0222(11) 0.0228(12) -0.0013(9) 0.0038(9) -0.0004(9)
N3 0.0249(11) 0.0218(11) 0.0195(11) 0.0000(8) 0.0049(9) 0.0013(8)
N4 0.0347(13) 0.0252(12) 0.0358(14) -0.0007(10) 0.0057(10) 0.0041(10)
C1 0.0477(17) 0.0295(15) 0.0225(14) -0.0074(13) 0.0017(12) 0.0030(11)
C2 0.0189(12) 0.0208(13) 0.0247(14) -0.0007(10) 0.0024(10) 0.0008(10)
C3 0.0145(12) 0.0232(13) 0.0213(13) -0.0011(10) 0.0006(10) 0.0044(10)
C4 0.061(2) 0.0289(15) 0.0363(18) -0.0040(14) 0.0081(15) -0.0063(13)
C5 0.0239(13) 0.0141(12) 0.0215(13) 0.0001(9) 0.0048(10) -0.0019(9)
C6 0.0206(13) 0.0182(12) 0.0240(14) -0.0013(9) 0.0020(10) 0.0040(10)
C7 0.0181(12) 0.0257(13) 0.0234(14) -0.0003(10) 0.0019(10) 0.0021(10)
C8 0.0292(14) 0.0169(12) 0.0362(16) 0.0005(11) 0.0042(12) -0.0046(11)
C9 0.0168(12) 0.0265(13) 0.0181(13) -0.0013(10) 0.0003(10) -0.0015(10)
C10 0.0169(12) 0.0290(14) 0.0270(14) 0.0028(10) 0.0017(10) 0.0032(11)
C11 0.0263(13) 0.0146(12) 0.0235(14) -0.0010(10) 0.0029(10) 0.0034(10)
C12 0.0269(14) 0.0185(12) 0.0252(14) 0.0000(10) 0.0020(11) -0.0014(10)
C13 0.0239(14) 0.0252(14) 0.0398(17) 0.0018(11) 0.0028(12) -0.0015(11)
C14 0.0306(15) 0.0237(14) 0.0401(18) -0.0022(11) -0.0070(13) 0.0011(12)
C15 0.0365(16) 0.0254(14) 0.0262(15) -0.0052(12) -0.0017(12) -0.0003(11)
C16 0.0268(14) 0.0257(14) 0.0235(14) -0.0032(11) 0.0015(11) 0.0014(11)
C17 0.057(2) 0.065(2) 0.0247(16) -0.0221(17) 0.0049(14) -0.0069(14)
C18 0.0241(13) 0.0210(13) 0.0231(14) -0.0013(10) 0.0041(11) -0.0016(11)
C19 0.0281(13) 0.0211(13) 0.0220(14) -0.0015(10) 0.0026(11) 0.0019(10)
C20 0.0316(15) 0.0353(15) 0.0269(15) 0.0035(12) -0.0005(12) 0.0032(12)
C21 0.0371(16) 0.0339(15) 0.0251(15) 0.0042(12) 0.0094(12) -0.0019(11)
C22 0.0474(18) 0.0475(18) 0.0355(17) -0.0082(15) 0.0139(14) -0.0015(14)

loop_
_atom_type_symbol
_atom_type_description
_atom_type_scat_dispersion_real
_atom_type_scat_dispersion_imag
_atom_type_scat_source
C C 0.0033 0.0016 'International Tables Vol C Tables 4.2.6.8 and 6.1.1.4'
H H 0.0000 0.0000 'International Tables Vol C Tables 4.2.6.8 and 6.1.1.4'
N N 0.0061 0.0033 'International Tables Vol C Tables 4.2.6.8 and 6.1.1.4'
O O 0.0106 0.0060 'International Tables Vol C Tables 4.2.6.8 and 6.1.1.4'
S S 0.1246 0.1234 'International Tables Vol C Tables 4.2.6.8 and 6.1.1.4'

loop_
_geom_angle_atom_site_label_1
_geom_angle_atom_site_label_2
_geom_angle_atom_site_label_3
_geom_angle
C9 S1 C2 89.92(11)
C10 O1 C8 115.58(18)
C15 O3 C17 117.4(2)
C19 O4 C21 117.78(18)
C9 N1 C3 114.3(2)
C9 N1 C5 121.45(19)
C3 N1 C5 122.10(19)
C9 N2 C7 115.8(2)
C19 N3 C3 121.0(2)
C7 C1 H1A 109.5
C7 C1 H1B 109.5
H1A C1 H1B 109.5
C7 C1 H1C 109.5
H1A C1 H1C 109.5
H1B C1 H1C 109.5
C3 C2 C18 124.4(2)
C3 C2 S1 111.95(18)
C18 C2 S1 123.66(18)
C2 C3 N1 112.8(2)
C2 C3 N3 128.9(2)
N1 C3 N3 117.9(2)
C8 C4 H4A 109.5
C8 C4 H4B 109.5
H4A C4 H4B 109.5
C8 C4 H4C 109.5
H4A C4 H4C 109.5
H4B C4 H4C 109.5
N1 C5 C11 109.64(18)
N1 C5 C6 107.05(18)
C11 C5 C6 113.51(19)
N1 C5 H5 108.8
C11 C5 H5 108.8
C6 C5 H5 108.8
C7 C6 C10 122.9(2)
C7 C6 C5 121.8(2)
C10 C6 C5 115.2(2)
C6 C7 N2 123.1(2)
C6 C7 C1 125.3(2)
N2 C7 C1 111.6(2)
O1 C8 C4 107.32(19)
O1 C8 H8A 110.2
C4 C8 H8A 110.3
O1 C8 H8B 110.3
C4 C8 H8B 110.2
H8A C8 H8B 108.5
N2 C9 N1 126.2(2)
N2 C9 S1 122.74(18)
N1 C9 S1 111.07(17)
O2 C10 O1 122.5(2)
O2 C10 C6 126.9(2)
O1 C10 C6 110.6(2)
C12 C11 C16 120.0(2)
C12 C11 C5 120.1(2)
C16 C11 C5 119.8(2)
C11 C12 C13 119.7(2)
C11 C12 H12 120.1
C13 C12 H12 120.1
C14 C13 C12 120.4(2)
C14 C13 H13 119.8
C12 C13 H13 119.8
C13 C14 C15 119.9(2)
C13 C14 H14 120.1
C15 C14 H14 120.1
O3 C15 C14 115.6(2)
O3 C15 C16 124.1(2)
C14 C15 C16 120.2(2)
C15 C16 C11 119.7(2)
C15 C16 H16 120.1
C11 C16 H16 120.1
O3 C17 H17A 109.5
O3 C17 H17B 109.5
H17A C17 H17B 109.5
O3 C17 H17C 109.5
H17A C17 H17C 109.5
H17B C17 H17C 109.5
N4 C18 C2 178.8(3)
N3 C19 O4 119.9(2)
N3 C19 C20 128.5(2)
O4 C19 C20 111.6(2)
C19 C20 H20A 109.5
C19 C20 H20B 109.5
H20A C20 H20B 109.5
C19 C20 H20C 109.5
H20A C20 H20C 109.5
H20B C20 H20C 109.5
O4 C21 C22 110.6(2)
O4 C21 H21A 109.5
C22 C21 H21A 109.5
O4 C21 H21B 109.5
C22 C21 H21B 109.5
H21A C21 H21B 108.1
C21 C22 H22A 109.5
C21 C22 H22B 109.5
H22A C22 H22B 109.5
C21 C22 H22C 109.5
H22A C22 H22C 109.5
H22B C22 H22C 109.5

loop_
_geom_bond_atom_site_label_1
_geom_bond_atom_site_label_2
_geom_bond_distance
S1 C9 1.740(2)
S1 C2 1.755(3)
O1 C10 1.353(3)
O1 C8 1.454(3)
O2 C10 1.213(3)
O3 C15 1.383(3)
O3 C17 1.419(3)
O4 C19 1.343(3)
O4 C21 1.458(3)
N1 C9 1.371(3)
N1 C3 1.380(3)
N1 C5 1.484(3)
N2 C9 1.291(3)
N2 C7 1.409(3)
N3 C19 1.277(3)
N3 C3 1.385(3)
N4 C18 1.151(3)
C1 C7 1.496(3)
C1 H1A 0.9800
C1 H1B 0.9800
C1 H1C 0.9800
C2 C3 1.359(3)
C2 C18 1.418(3)
C4 C8 1.503(4)
C4 H4A 0.9800
C4 H4B 0.9800
C4 H4C 0.9800
C5 C11 1.526(3)
C5 C6 1.532(3)
C5 H5 1.0000
C6 C7 1.359(3)
C6 C10 1.476(3)
C8 H8A 0.9900
C8 H8B 0.9900
C11 C12 1.382(3)
C11 C16 1.391(3)
C12 C13 1.398(3)
C12 H12 0.9500
C13 C14 1.374(4)
C13 H13 0.9500
C14 C15 1.388(4)
C14 H14 0.9500
C15 C16 1.390(3)
C16 H16 0.9500
C17 H17A 0.9800
C17 H17B 0.9800
C17 H17C 0.9800
C19 C20 1.488(3)
C20 H20A 0.9800
C20 H20B 0.9800
C20 H20C 0.9800
C21 C22 1.492(4)
C21 H21A 0.9900
C21 H21B 0.9900
C22 H22A 0.9800
C22 H22B 0.9800
C22 H22C 0.9800

loop_
_geom_hbond_atom_site_label_D
_geom_hbond_atom_site_label_H
_geom_hbond_atom_site_label_A
_geom_hbond_site_symmetry_A
_geom_hbond_distance_DH
_geom_hbond_distance_HA
_geom_hbond_distance_DA
_geom_hbond_angle_DHA
C13 H13 N4 3_555 0.95 2.668 3.396(4) 134
C21 H21A N2 2_555 0.99 2.652 3.538(2) 149
C20 H20B O4 7_566 0.98 2.680 3.249(5) 117

loop_
_geom_torsion_atom_site_label_1
_geom_torsion_atom_site_label_2
_geom_torsion_atom_site_label_3
_geom_torsion_atom_site_label_4
_geom_torsion
C9 S1 C2 C3 0.67(18)
C9 S1 C2 C18 -178.8(2)
C18 C2 C3 N1 178.9(2)
S1 C2 C3 N1 -0.6(3)
C18 C2 C3 N3 -8.9(4)
S1 C2 C3 N3 171.65(19)
C9 N1 C3 C2 0.1(3)
C5 N1 C3 C2 -163.4(2)
C9 N1 C3 N3 -173.04(18)
C5 N1 C3 N3 23.4(3)
C19 N3 C3 C2 71.3(3)
C19 N3 C3 N1 -116.8(2)
C9 N1 C5 C11 -99.3(2)
C3 N1 C5 C11 63.1(3)
C9 N1 C5 C6 24.2(3)
C3 N1 C5 C6 -173.38(19)
N1 C5 C6 C7 -15.6(3)
C11 C5 C6 C7 105.5(2)
N1 C5 C6 C10 168.50(18)
C11 C5 C6 C10 -70.4(3)
C10 C6 C7 N2 174.6(2)
C5 C6 C7 N2 -1.0(3)
C10 C6 C7 C1 -7.2(4)
C5 C6 C7 C1 177.2(2)
C9 N2 C7 C6 11.2(3)
C9 N2 C7 C1 -167.2(2)
C10 O1 C8 C4 -177.4(2)
C7 N2 C9 N1 -2.1(3)
C7 N2 C9 S1 176.16(16)
C3 N1 C9 N2 178.8(2)
C5 N1 C9 N2 -17.5(3)
C3 N1 C9 S1 0.4(2)
C5 N1 C9 S1 164.04(16)
C2 S1 C9 N2 -179.1(2)
C2 S1 C9 N1 -0.59(17)
C8 O1 C10 O2 -3.5(3)
C8 O1 C10 C6 174.89(19)
C7 C6 C10 O2 -9.0(4)
C5 C6 C10 O2 166.8(2)
C7 C6 C10 O1 172.7(2)
C5 C6 C10 O1 -11.5(3)
N1 C5 C11 C12 59.5(3)
C6 C5 C11 C12 -60.2(3)
N1 C5 C11 C16 -117.8(2)
C6 C5 C11 C16 122.5(2)
C16 C11 C12 C13 -0.3(3)
C5 C11 C12 C13 -177.6(2)
C11 C12 C13 C14 0.8(4)
C12 C13 C14 C15 -0.6(4)
C17 O3 C15 C14 -174.8(2)
C17 O3 C15 C16 3.1(4)
C13 C14 C15 O3 178.0(2)
C13 C14 C15 C16 0.0(4)
O3 C15 C16 C11 -177.3(2)
C14 C15 C16 C11 0.5(4)
C12 C11 C16 C15 -0.3(3)
C5 C11 C16 C15 177.0(2)
C3 C2 C18 N4 -50(14)
S1 C2 C18 N4 130(13)
C3 N3 C19 O4 -176.35(19)
C3 N3 C19 C20 5.0(4)
C21 O4 C19 N3 9.1(3)
C21 O4 C19 C20 -172.0(2)
C19 O4 C21 C22 84.7(3)
